data_7247584
loop_
_publ_author_name
'Sobczak, Paulina'
'Siera\'nski, Tomasz'
'\'Swi\;atkowski, Marcin'
'Trz\;esowska-Kruszy\'nska, Agata'

_publ_section_title
;
 New Schiff base salts as sources of blue and green light in the solid
 state: the role of the anion and protonation
;
_journal_issue 44
_journal_name_full CrystEngComm
_journal_page_first 6185
_journal_page_last 6193
_journal_paper_doi 10.1039/D3CE00758H
_journal_volume 25
_journal_year 2023
_chemical_formula_moiety 'C15 H13 N O3'
_chemical_formula_sum 'C15 H13 N O3'
_chemical_formula_weight 255.26
_space_group_crystal_system triclinic
_space_group_IT_number 2
_space_group_name_Hall '-P 1'
_space_group_name_H-M_alt 'P -1'
_atom_sites_solution_hydrogens geom
_atom_sites_solution_primary dual
_audit_creation_date 2022-12-06
_audit_creation_method
;
Olex2 1.5-ac5-024
(compiled 2022.04.12 svn.rca3783a0 for Rigaku Oxford Diffraction, GUI svn.r6498)
;
_audit_update_record
;
2023-07-28 deposited with the CCDC.	2023-10-25 downloaded from the CCDC.
;
_cell_angle_alpha 109.0366(8)
_cell_angle_beta 94.0110(8)
_cell_angle_gamma 90.8565(8)
_cell_formula_units_Z 2
_cell_length_a 3.89223(4)
_cell_length_b 10.76523(10)
_cell_length_c 15.40737(14)
_cell_measurement_reflns_used 24606
_cell_measurement_temperature 100.00(10)
_cell_measurement_theta_max 78.5470
_cell_measurement_theta_min 4.3220
_cell_volume 608.291(11)
_computing_cell_refinement 'CrysAlisPro 1.171.42.68a (Rigaku OD, 2022)'
_computing_data_collection 'CrysAlisPro 1.171.42.68a (Rigaku OD, 2022)'
_computing_data_reduction 'CrysAlisPro 1.171.42.68a (Rigaku OD, 2022)'
_computing_molecular_graphics 'Olex2 1.5-ac5-024 (Dolomanov et al., 2009)'
_computing_publication_material 'Olex2 1.5-ac5-024 (Dolomanov et al., 2009)'
_computing_structure_refinement 'SHELXL 2018/3 (Sheldrick, 2015)'
_computing_structure_solution 'SHELXT 2018/2 (Sheldrick, 2018)'
_diffrn_ambient_environment N~2~
_diffrn_ambient_temperature 100.00(10)
_diffrn_detector 'Hybrid Pixel Array Detector'
_diffrn_detector_area_resol_mean 5.8140
_diffrn_detector_type 'Pilatus 300K'
_diffrn_measured_fraction_theta_full 0.999
_diffrn_measured_fraction_theta_max 0.977
_diffrn_measurement_details
;
List of Runs (angles in degrees, time in seconds):

  # Type    Start    End  Width  t~exp~   \w     \q     \k     \f   Frames
#--------------------------------------------------------------------------
  1  \w    -60.00  25.00   0.50    0.31    --  -49.71  38.00   0.00  170
  2  \w    -72.00  15.00   0.50    0.31    --  -49.71  77.00   0.00  174
  3  \w    -71.00 -11.00   0.50    0.44    --  -86.25  38.00-120.00  120
  4  \w    -92.00 -16.00   0.50    0.44    --  -86.25 125.00 -60.00  152
  5  \w    -97.00 -11.00   0.50    0.44    --  -86.25  19.00-180.00  172
  6  \w    -96.00 -15.00   0.50    0.44    --  -86.25  57.00 -60.00  162
  7  \w   -121.00 -35.00   0.50    0.31    --  -49.71 -57.00-150.00  172
  8  \w     59.00 120.00   0.50    0.31    --   49.71 178.00-120.00  122
  9  \w     85.00 173.00   0.50    0.44    --  107.75  77.00 -90.00  176
 10  \w     98.00 178.00   0.50    0.44    --  107.75  38.00  30.00  160
 11  \w     98.00 178.00   0.50    0.44    --  107.75  38.00 -30.00  160
 12  \w     98.00 178.00   0.50    0.44    --  107.75  38.00 -90.00  160
 13  \w     85.00 173.00   0.50    0.44    --  107.75  77.00  60.00  176
 14  \w     91.00 178.00   0.50    0.44    --  107.75 125.00 150.00  174
 15  \w     98.00 178.00   0.50    0.44    --  107.75  38.00 150.00  160
 16  \w     93.00 178.00   0.50    0.44    --  107.75  57.00  90.00  170
 17  \w     85.00 173.00   0.50    0.44    --  107.75  77.00 -60.00  176
 18  \w     93.00 178.00   0.50    0.44    --  107.75  57.00-180.00  170
 19  \w     85.00 173.00   0.50    0.44    --  107.75  77.00-180.00  176
 20  \w     85.00 173.00   0.50    0.44    --  107.75  77.00-150.00  176
 21  \w     85.00 173.00   0.50    0.44    --  107.75  77.00   0.00  176
 22  \w     39.00 110.00   0.50    0.44    --  107.75 -99.00-150.00  142
 23  \w     33.00  71.00   0.50    0.44    --  107.75 -38.00 -30.00   76
 24  \w     37.00  96.00   0.50    0.44    --  107.75 -57.00  30.00  118
 25  \w     39.00 110.00   0.50    0.44    --  107.75 -99.00  60.00  142
 26  \w     38.00 117.00   0.50    0.44    --  107.75-125.00 120.00  158
 27  \w     39.00 110.00   0.50    0.44    --  107.75 -99.00 150.00  142
 28  \w     37.00 165.00   0.50    0.44    --  107.75   0.00  60.00  256
 29  \w     33.00  71.00   0.50    0.44    --  107.75 -38.00 -60.00   76
 30  \w     33.00  71.00   0.50    0.44    --  107.75 -38.00 -90.00   76
 31  \w     39.00 110.00   0.50    0.44    --  107.75 -99.00 -60.00  142
 32  \w     38.00 117.00   0.50    0.44    --  107.75-125.00-150.00  158
 33  \w     37.00  96.00   0.50    0.44    --  107.75 -57.00 -60.00  118
 34  \w     33.00  71.00   0.50    0.44    --  107.75 -38.00-120.00   76
 35  \w     37.00 165.00   0.50    0.44    --  107.75   0.00 -60.00  256
 36  \w     37.00 165.00   0.50    0.44    --  107.75   0.00  30.00  256
 37  \w     37.00 165.00   0.50    0.44    --  107.75   0.00 -30.00  256
 38  \w     37.00 165.00   0.50    0.44    --  107.75   0.00 -90.00  256
 39  \w     37.00 165.00   0.50    0.44    --  107.75   0.00-120.00  256
 40  \w     37.00 165.00   0.50    0.44    --  107.75   0.00-150.00  256
 41  \w     37.00 165.00   0.50    0.44    --  107.75   0.00   0.00  256
 42  \w     37.00 165.00   0.50    0.44    --  107.75   0.00-180.00  256
 43  \w     40.00 124.00   0.50    0.31    --   49.71  38.00 -90.00  168
 44  \w     37.00 165.00   0.50    0.44    --  107.75   0.00  90.00  256
 45  \w     37.00 165.00   0.50    0.44    --  107.75   0.00 120.00  256
 46  \w     27.00 115.00   0.50    0.31    --   49.71  77.00-120.00  176
 47  \w     27.00 115.00   0.50    0.31    --   49.71  77.00  60.00  176
 48  \w     27.00 115.00   0.50    0.31    --   49.71  77.00 150.00  176
 49  \w     27.00 115.00   0.50    0.31    --   49.71  77.00 -30.00  176
 50  \w     27.00 115.00   0.50    0.31    --   49.71  77.00  30.00  176
 51  \w     27.00 115.00   0.50    0.31    --   49.71  77.00 120.00  176
 52  \w   -120.00 -70.00   0.50    0.31    --  -49.71-125.00 -61.00  100
 53  \w   -121.00 -35.00   0.50    0.31    --  -49.71 -57.00 -30.00  172
 54  \w   -124.00 -39.00   0.50    0.31    --  -49.71 -38.00  60.00  170
 55  \w   -121.00 -35.00   0.50    0.31    --  -49.71 -57.00 150.00  172
 56  \w   -124.00 -39.00   0.50    0.31    --  -49.71 -38.00   0.00  170
 57  \w   -121.00 -35.00   0.50    0.31    --  -49.71 -57.00 -90.00  172
 58  \w   -121.00 -35.00   0.50    0.31    --  -49.71 -57.00 -60.00  172
 59  \w   -125.00 -38.00   0.50    0.31    --  -49.71 -19.00-180.00  174
 60  \w   -151.00 -64.00   0.50    0.44    --  -86.25 -77.00-180.00  174
 61  \w   -151.00 -64.00   0.50    0.44    --  -86.25 -77.00   0.00  174
 62  \w   -124.00 -39.00   0.50    0.31    --  -49.71 -38.00 150.00  170
 63  \w   -157.00 -71.00   0.50    0.44    --  -86.25 -57.00  90.00  172
 64  \w   -151.00 -64.00   0.50    0.44    --  -86.25 -77.00  60.00  174
 65  \w   -157.00 -71.00   0.50    0.44    --  -86.25 -57.00 120.00  172
 66  \w   -151.00 -64.00   0.50    0.44    --  -86.25 -77.00  30.00  174
 67  \w   -157.00 -71.00   0.50    0.44    --  -86.25 -57.00  30.00  172
 68  \w   -151.00 -64.00   0.50    0.44    --  -86.25 -77.00 -90.00  174
 69  \w   -151.00 -64.00   0.50    0.44    --  -86.25 -77.00-150.00  174
 70  \w   -151.00 -64.00   0.50    0.44    --  -86.25 -77.00 -30.00  174
 71  \w   -151.00 -64.00   0.50    0.44    --  -86.25 -77.00 -60.00  174
 72  \w   -151.00 -64.00   0.50    0.44    --  -86.25 -77.00 120.00  174
 73  \w   -151.00 -64.00   0.50    0.44    --  -86.25 -77.00 150.00  174
 74  \w   -151.00 -64.00   0.50    0.44    --  -86.25 -77.00  90.00  174
 75  \w   -157.00 -71.00   0.50    0.44    --  -86.25 -57.00 150.00  172
 76  \w   -161.00 -75.00   0.50    0.44    --  -86.25 -19.00 120.00  172
 77  \w   -161.00 -76.00   0.50    0.44    --  -86.25 -38.00 120.00  170
 78  \w   -157.00 -71.00   0.50    0.44    --  -86.25 -57.00 -90.00  172
 79  \w   -151.00 -64.00   0.50    0.44    --  -86.25 -77.00-120.00  174
 80  \w   -157.00 -71.00   0.50    0.44    --  -86.25 -57.00-180.00  172
 81  \w   -161.00 -75.00   0.50    0.44    --  -86.25 -19.00-120.00  172
 82  \w   -161.00 -75.00   0.50    0.44    --  -86.25 -19.00-150.00  172
;
_diffrn_measurement_device 'four-circle diffractometer'
_diffrn_measurement_device_type 'XtaLAB Synergy, Dualflex, Pilatus 300K'
_diffrn_measurement_method '\w scans'
_diffrn_orient_matrix_type 'CrysAlisPro convention (1999,Acta A55,543-557)'
_diffrn_orient_matrix_UB_11 -0.0636443000
_diffrn_orient_matrix_UB_12 0.0070630000
_diffrn_orient_matrix_UB_13 -0.0980682000
_diffrn_orient_matrix_UB_21 -0.1503870000
_diffrn_orient_matrix_UB_22 0.1367979000
_diffrn_orient_matrix_UB_23 0.0396238000
_diffrn_orient_matrix_UB_31 0.3619629000
_diffrn_orient_matrix_UB_32 0.0647345000
_diffrn_orient_matrix_UB_33 0.0084342000
_diffrn_radiation_monochromator mirror
_diffrn_radiation_probe x-ray
_diffrn_radiation_type 'Cu K\a'
_diffrn_radiation_wavelength 1.54184
_diffrn_reflns_av_R_equivalents 0.0391
_diffrn_reflns_av_unetI/netI 0.0139
_diffrn_reflns_Laue_measured_fraction_full 0.999
_diffrn_reflns_Laue_measured_fraction_max 0.977
_diffrn_reflns_limit_h_max 4
_diffrn_reflns_limit_h_min -4
_diffrn_reflns_limit_k_max 13
_diffrn_reflns_limit_k_min -13
_diffrn_reflns_limit_l_max 19
_diffrn_reflns_limit_l_min -19
_diffrn_reflns_number 33767
_diffrn_reflns_point_group_measured_fraction_full 0.999
_diffrn_reflns_point_group_measured_fraction_max 0.977
_diffrn_reflns_theta_full 67.684
_diffrn_reflns_theta_max 78.744
_diffrn_reflns_theta_min 4.348
_diffrn_source 'micro-focus sealed X-ray tube'
_diffrn_source_type 'PhotonJet (Cu) X-ray Source'
_exptl_absorpt_coefficient_mu 0.803
_exptl_absorpt_correction_T_max 0.948
_exptl_absorpt_correction_T_min 0.880
_exptl_absorpt_correction_type analytical
_exptl_absorpt_process_details
;
CrysAlisPro 1.171.42.68a (Rigaku Oxford Diffraction, 2022)
Analytical numeric absorption correction using a multifaceted crystal
model based on expressions derived by R.C. Clark & J.S. Reid.
(Clark, R. C. & Reid, J. S. (1995). Acta Cryst. A51, 887-897)
Empirical absorption correction using spherical harmonics,
implemented in SCALE3 ABSPACK scaling algorithm.
;
_exptl_crystal_colour yellow
_exptl_crystal_colour_primary yellow
_exptl_crystal_density_diffrn 1.394
_exptl_crystal_description prism
_exptl_crystal_F_000 268
_exptl_crystal_size_max 0.23
_exptl_crystal_size_mid 0.165
_exptl_crystal_size_min 0.08
_refine_diff_density_max 0.241
_refine_diff_density_min -0.225
_refine_diff_density_rms 0.044
_refine_ls_extinction_method none
_refine_ls_goodness_of_fit_ref 1.086
_refine_ls_hydrogen_treatment constr
_refine_ls_matrix_type full
_refine_ls_number_parameters 174
_refine_ls_number_reflns 2543
_refine_ls_number_restraints 0
_refine_ls_restrained_S_all 1.086
_refine_ls_R_factor_all 0.0353
_refine_ls_R_factor_gt 0.0337
_refine_ls_shift/su_max 0.000
_refine_ls_shift/su_mean 0.000
_refine_ls_structure_factor_coef Fsqd
_refine_ls_weighting_details 'w=1/[\s^2^(Fo^2^)+(0.0484P)^2^+0.1845P] where P=(Fo^2^+2Fc^2^)/3'
_refine_ls_weighting_scheme calc
_refine_ls_wR_factor_gt 0.0934
_refine_ls_wR_factor_ref 0.0944
_reflns_Friedel_coverage 0.000
_reflns_number_gt 2383
_reflns_number_total 2543
_reflns_threshold_expression 'I > 2\s(I)'
_cod_data_source_file d3ce00758h2.cif
_cod_data_source_block ps010
_cod_depositor_comments 'Adding full bibliography for 7247579--7247585.cif.'
_cod_database_code 7247584
_shelx_shelxl_version_number 2018/3
_chemical_oxdiff_formula 'C15 H13 N1 O3'
_shelx_space_group_comment
;
The symmetry employed for this shelxl refinement is uniquely defined
by the following loop, which should always be used as a source of
symmetry information in preference to the above space-group names.
They are only intended as comments.
;
_shelx_estimated_absorpt_t_max 0.939
_shelx_estimated_absorpt_t_min 0.837
_olex2_refinement_description
;
1. Fixed Uiso
 At 1.2 times of:
  All C(H) groups
 At 1.5 times of:
  All C(H,H,H) groups, All O(H) groups
2.a Aromatic/amide H refined with riding coordinates:
 C3(H3), C7(H7), C6(H6), C13(H13), C4(H4), C11(H11), C8(H8), C14(H14), C10(H10)
2.b Idealised Me refined as rotating group:
 C15(H15A,H15B,H15C)
2.c Idealised tetrahedral OH refined as rotating group:
 O2(H2)
;
_olex2_submission_special_instructions 'No special instructions were received'
_oxdiff_exptl_absorpt_empirical_details
;
Empirical correction (ABSPACK) includes:
- Absorption correction using spherical harmonics
- Frame scaling
;
_oxdiff_exptl_absorpt_empirical_full_max 1.440
_oxdiff_exptl_absorpt_empirical_full_min 0.697

loop_
_space_group_symop_operation_xyz
'x, y, z'
'-x, -y, -z'

loop_
_atom_site_label
_atom_site_type_symbol
_atom_site_fract_x
_atom_site_fract_y
_atom_site_fract_z
_atom_site_U_iso_or_equiv
_atom_site_adp_type
_atom_site_occupancy
_atom_site_site_symmetry_order
_atom_site_calc_flag
_atom_site_refinement_flags_posn
_atom_site_refinement_flags_adp
_atom_site_refinement_flags_occupancy
_atom_site_disorder_assembly
_atom_site_disorder_group
O3 O 1.2632(2) 0.50489(7) 0.91553(5) 0.02012(18) Uani 1 1 d . . . . .
O1 O 0.2518(2) 0.11431(7) 0.07673(5) 0.02314(19) Uani 1 1 d . . . . .
O2 O 0.0417(2) -0.07272(7) 0.09039(5) 0.02302(19) Uani 1 1 d . . . . .
H2 H -0.046004 -0.082673 0.037048 0.035 Uiso 1 1 calc R U . . .
N1 N 0.7589(2) 0.18837(8) 0.49560(6) 0.0185(2) Uani 1 1 d . . . . .
C9 C 0.8779(3) 0.36016(10) 0.64188(7) 0.0172(2) Uani 1 1 d . . . . .
C3 C 0.5652(3) 0.19147(10) 0.25683(7) 0.0172(2) Uani 1 1 d . . . . .
H3 H 0.609623 0.245023 0.220243 0.021 Uiso 1 1 calc R U . . .
C12 C 1.1271(3) 0.46403(10) 0.82691(7) 0.0168(2) Uani 1 1 d . . . . .
C2 C 0.3698(3) 0.07415(9) 0.21831(7) 0.0169(2) Uani 1 1 d . . . . .
C7 C 0.3124(3) -0.00565(10) 0.27197(7) 0.0181(2) Uani 1 1 d . . . . .
H7 H 0.183523 -0.086553 0.245667 0.022 Uiso 1 1 calc R U . . .
C6 C 0.4423(3) 0.03251(10) 0.36330(7) 0.0188(2) Uani 1 1 d . . . . .
H6 H 0.404658 -0.022718 0.399134 0.023 Uiso 1 1 calc R U . . .
C13 C 1.1902(3) 0.33356(10) 0.77530(7) 0.0185(2) Uani 1 1 d . . . . .
H13 H 1.317184 0.280258 0.803444 0.022 Uiso 1 1 calc R U . . .
C4 C 0.6948(3) 0.23034(10) 0.34804(7) 0.0180(2) Uani 1 1 d . . . . .
H4 H 0.828879 0.310112 0.373690 0.022 Uiso 1 1 calc R U . . .
C11 C 0.9388(3) 0.54239(10) 0.78606(7) 0.0172(2) Uani 1 1 d . . . . .
H11 H 0.894663 0.630619 0.820562 0.021 Uiso 1 1 calc R U . . .
C5 C 0.6287(3) 0.15231(10) 0.40276(7) 0.0173(2) Uani 1 1 d . . . . .
C8 C 0.7358(3) 0.30816(10) 0.54634(7) 0.0182(2) Uani 1 1 d . . . . .
H8 H 0.619824 0.366314 0.520355 0.022 Uiso 1 1 calc R U . . .
C14 C 1.0687(3) 0.28272(10) 0.68423(7) 0.0181(2) Uani 1 1 d . . . . .
H14 H 1.114066 0.194650 0.649658 0.022 Uiso 1 1 calc R U . . .
C1 C 0.2183(3) 0.04009(10) 0.12235(7) 0.0175(2) Uani 1 1 d . . . . .
C15 C 1.1997(3) 0.63668(10) 0.97153(7) 0.0203(2) Uani 1 1 d . . . . .
H15A H 1.300340 0.699091 0.945254 0.030 Uiso 1 1 calc R U . . .
H15B H 1.304847 0.653034 1.034131 0.030 Uiso 1 1 calc R U . . .
H15C H 0.950679 0.647909 0.973454 0.030 Uiso 1 1 calc R U . . .
C10 C 0.8167(3) 0.48924(10) 0.69397(7) 0.0179(2) Uani 1 1 d . . . . .
H10 H 0.688405 0.542287 0.665874 0.021 Uiso 1 1 calc R U . . .

loop_
_atom_site_aniso_label
_atom_site_aniso_U_11
_atom_site_aniso_U_22
_atom_site_aniso_U_33
_atom_site_aniso_U_23
_atom_site_aniso_U_13
_atom_site_aniso_U_12
O3 0.0243(4) 0.0178(4) 0.0168(3) 0.0046(3) -0.0025(3) 0.0017(3)
O1 0.0316(4) 0.0199(4) 0.0181(4) 0.0074(3) -0.0020(3) -0.0040(3)
O2 0.0331(5) 0.0178(4) 0.0162(3) 0.0040(3) -0.0028(3) -0.0047(3)
N1 0.0191(5) 0.0190(4) 0.0172(4) 0.0058(3) 0.0003(3) -0.0001(3)
C9 0.0163(5) 0.0179(5) 0.0177(5) 0.0062(4) 0.0017(4) -0.0014(4)
C3 0.0175(5) 0.0166(5) 0.0185(5) 0.0066(4) 0.0032(4) 0.0020(4)
C12 0.0156(5) 0.0187(5) 0.0165(5) 0.0065(4) 0.0007(4) -0.0026(4)
C2 0.0176(5) 0.0160(5) 0.0164(5) 0.0040(4) 0.0028(4) 0.0036(4)
C7 0.0202(5) 0.0141(4) 0.0190(5) 0.0040(4) 0.0020(4) 0.0006(4)
C6 0.0218(5) 0.0165(5) 0.0196(5) 0.0075(4) 0.0027(4) 0.0028(4)
C13 0.0184(5) 0.0169(5) 0.0216(5) 0.0086(4) 0.0002(4) 0.0009(4)
C4 0.0177(5) 0.0156(5) 0.0198(5) 0.0047(4) 0.0012(4) 0.0001(4)
C11 0.0169(5) 0.0151(4) 0.0197(5) 0.0056(4) 0.0024(4) -0.0003(4)
C5 0.0165(5) 0.0176(5) 0.0174(5) 0.0049(4) 0.0015(4) 0.0044(4)
C8 0.0178(5) 0.0191(5) 0.0188(5) 0.0077(4) 0.0011(4) 0.0011(4)
C14 0.0186(5) 0.0148(5) 0.0203(5) 0.0053(4) 0.0017(4) -0.0004(4)
C1 0.0189(5) 0.0152(4) 0.0176(5) 0.0039(4) 0.0035(4) 0.0024(4)
C15 0.0230(5) 0.0183(5) 0.0177(5) 0.0036(4) 0.0001(4) 0.0009(4)
C10 0.0172(5) 0.0182(5) 0.0200(5) 0.0088(4) 0.0008(4) 0.0006(4)

loop_
_atom_type_symbol
_atom_type_description
_atom_type_scat_dispersion_real
_atom_type_scat_dispersion_imag
_atom_type_scat_source
C C 0.0181 0.0091 'International Tables Vol C Tables 4.2.6.8 and 6.1.1.4'
H H 0.0000 0.0000 'International Tables Vol C Tables 4.2.6.8 and 6.1.1.4'
N N 0.0311 0.0180 'International Tables Vol C Tables 4.2.6.8 and 6.1.1.4'
O O 0.0492 0.0322 'International Tables Vol C Tables 4.2.6.8 and 6.1.1.4'

loop_
_exptl_crystal_face_index_h
_exptl_crystal_face_index_k
_exptl_crystal_face_index_l
_exptl_crystal_face_perp_dist
0 -7 2 0.0737
-2 -1 1 0.0908
0 7 -2 0.0902
2 1 -1 0.1024
0 -3 -7 0.0402
0 3 7 0.0402
-2 -1 5 0.0771
2 3 1 0.0729
2 1 -6 0.0800
0 6 -6 0.0886
0 -7 6 0.0701
-1 4 -9 0.0842
2 5 -6 0.0819
0 1 9 0.0286

loop_
_geom_angle_atom_site_label_1
_geom_angle_atom_site_label_2
_geom_angle_atom_site_label_3
_geom_angle
_geom_angle_site_symmetry_1
_geom_angle_site_symmetry_3
_geom_angle_publ_flag
C12 O3 C15 117.46(8) . . ?
C1 O2 H2 109.5 . . ?
C8 N1 C5 117.94(8) . . ?
C14 C9 C8 121.94(9) . . ?
C10 C9 C8 119.42(9) . . ?
C10 C9 C14 118.62(9) . . ?
C2 C3 H3 119.8 . . ?
C4 C3 H3 119.8 . . ?
C4 C3 C2 120.38(9) . . ?
O3 C12 C13 115.44(9) . . ?
O3 C12 C11 124.48(9) . . ?
C11 C12 C13 120.08(9) . . ?
C3 C2 C7 119.47(9) . . ?
C3 C2 C1 118.71(9) . . ?
C7 C2 C1 121.78(9) . . ?
C2 C7 H7 119.8 . . ?
C6 C7 C2 120.43(9) . . ?
C6 C7 H7 119.8 . . ?
C7 C6 H6 120.0 . . ?
C7 C6 C5 120.06(9) . . ?
C5 C6 H6 120.0 . . ?
C12 C13 H13 119.9 . . ?
C14 C13 C12 120.26(9) . . ?
C14 C13 H13 119.9 . . ?
C3 C4 H4 119.9 . . ?
C3 C4 C5 120.22(9) . . ?
C5 C4 H4 119.9 . . ?
C12 C11 H11 120.5 . . ?
C10 C11 C12 118.91(9) . . ?
C10 C11 H11 120.5 . . ?
C6 C5 N1 118.85(9) . . ?
C6 C5 C4 119.38(9) . . ?
C4 C5 N1 121.70(9) . . ?
N1 C8 C9 123.51(9) . . ?
N1 C8 H8 118.2 . . ?
C9 C8 H8 118.2 . . ?
C9 C14 H14 119.8 . . ?
C13 C14 C9 120.48(9) . . ?
C13 C14 H14 119.8 . . ?
O1 C1 O2 122.93(9) . . ?
O1 C1 C2 121.82(9) . . ?
O2 C1 C2 115.23(8) . . ?
O3 C15 H15A 109.5 . . ?
O3 C15 H15B 109.5 . . ?
O3 C15 H15C 109.5 . . ?
H15A C15 H15B 109.5 . . ?
H15A C15 H15C 109.5 . . ?
H15B C15 H15C 109.5 . . ?
C9 C10 H10 119.2 . . ?
C11 C10 C9 121.66(9) . . ?
C11 C10 H10 119.2 . . ?

loop_
_geom_bond_atom_site_label_1
_geom_bond_atom_site_label_2
_geom_bond_distance
_geom_bond_site_symmetry_2
_geom_bond_publ_flag
O3 C12 1.3559(12) . ?
O3 C15 1.4354(12) . ?
O1 C1 1.2352(12) . ?
O2 H2 0.8400 . ?
O2 C1 1.3144(12) . ?
N1 C5 1.4085(13) . ?
N1 C8 1.2798(13) . ?
C9 C8 1.4580(14) . ?
C9 C14 1.4064(14) . ?
C9 C10 1.3931(14) . ?
C3 H3 0.9500 . ?
C3 C2 1.3947(14) . ?
C3 C4 1.3841(14) . ?
C12 C13 1.4051(14) . ?
C12 C11 1.3948(14) . ?
C2 C7 1.3982(14) . ?
C2 C1 1.4784(13) . ?
C7 H7 0.9500 . ?
C7 C6 1.3862(14) . ?
C6 H6 0.9500 . ?
C6 C5 1.3995(15) . ?
C13 H13 0.9500 . ?
C13 C14 1.3749(14) . ?
C4 H4 0.9500 . ?
C4 C5 1.4029(14) . ?
C11 H11 0.9500 . ?
C11 C10 1.3908(14) . ?
C8 H8 0.9500 . ?
C14 H14 0.9500 . ?
C15 H15A 0.9800 . ?
C15 H15B 0.9800 . ?
C15 H15C 0.9800 . ?
C10 H10 0.9500 . ?

loop_
_geom_torsion_atom_site_label_1
_geom_torsion_atom_site_label_2
_geom_torsion_atom_site_label_3
_geom_torsion_atom_site_label_4
_geom_torsion
_geom_torsion_site_symmetry_1
_geom_torsion_site_symmetry_2
_geom_torsion_site_symmetry_3
_geom_torsion_site_symmetry_4
_geom_torsion_publ_flag
O3 C12 C13 C14 -178.92(9) . . . . ?
O3 C12 C11 C10 179.11(9) . . . . ?
C3 C2 C7 C6 1.32(15) . . . . ?
C3 C2 C1 O1 -2.17(15) . . . . ?
C3 C2 C1 O2 179.10(9) . . . . ?
C3 C4 C5 N1 179.48(9) . . . . ?
C3 C4 C5 C6 2.48(15) . . . . ?
C12 C13 C14 C9 -0.52(16) . . . . ?
C12 C11 C10 C9 0.01(15) . . . . ?
C2 C3 C4 C5 -0.40(15) . . . . ?
C2 C7 C6 C5 0.77(15) . . . . ?
C7 C2 C1 O1 175.61(10) . . . . ?
C7 C2 C1 O2 -3.12(14) . . . . ?
C7 C6 C5 N1 -179.75(9) . . . . ?
C7 C6 C5 C4 -2.66(15) . . . . ?
C13 C12 C11 C10 -0.16(15) . . . . ?
C4 C3 C2 C7 -1.50(15) . . . . ?
C4 C3 C2 C1 176.33(9) . . . . ?
C11 C12 C13 C14 0.42(16) . . . . ?
C5 N1 C8 C9 -176.29(9) . . . . ?
C8 N1 C5 C6 -138.35(10) . . . . ?
C8 N1 C5 C4 44.63(14) . . . . ?
C8 C9 C14 C13 -177.98(9) . . . . ?
C8 C9 C10 C11 178.28(9) . . . . ?
C14 C9 C8 N1 3.37(16) . . . . ?
C14 C9 C10 C11 -0.11(15) . . . . ?
C1 C2 C7 C6 -176.44(9) . . . . ?
C15 O3 C12 C13 -178.78(9) . . . . ?
C15 O3 C12 C11 1.92(14) . . . . ?
C10 C9 C8 N1 -174.97(10) . . . . ?
C10 C9 C14 C13 0.37(15) . . . . ?

loop_
_exptl_oxdiff_crystal_face_indexfrac_h
_exptl_oxdiff_crystal_face_indexfrac_k
_exptl_oxdiff_crystal_face_indexfrac_l
_exptl_oxdiff_crystal_face_x
_exptl_oxdiff_crystal_face_y
_exptl_oxdiff_crystal_face_z
-0.0936 -6.8800 1.6747 -0.2069 -0.8607 -0.4651
-2.4737 -1.2924 0.9667 0.0535 0.2335 -0.9709
-0.3801 6.8271 -1.5363 0.2231 0.9302 0.2914
2.4872 1.0936 -0.8799 -0.0643 -0.2593 0.9637
0.0111 -2.7341 -7.3957 0.7053 -0.6687 -0.2354
-0.0111 2.7341 7.3957 -0.7053 0.6687 0.2354
-2.2093 -1.2431 5.4397 -0.4016 0.3777 -0.8343
1.9477 3.4352 1.4943 -0.2462 0.2362 0.9400
2.1459 0.9945 -5.8564 0.4448 -0.4187 0.7917
-0.3993 6.4997 -6.1093 0.6704 0.7071 0.2247
-0.1194 -6.6581 5.9557 -0.6235 -0.6569 -0.4240
-0.7680 3.8163 -8.9462 0.9532 0.2831 -0.1064
1.5584 4.7442 -6.2838 0.5506 0.1656 0.8182
0.0321 1.2926 8.6458 -0.8408 0.5146 0.1682
